data_7045011
loop_
_publ_author_name
'Krebs, K. M.'
'Freitag, S.'
'Maudrich, J.-J.'
'Schubert, H.'
'Sirsch, P.'
'Wesemann, L.'

_publ_section_title
;
 Coordination chemistry of stannylene-based Lewis pairs - insertion into
 M-Cl and M-C bonds. From base stabilized stannylenes to bidentate
 ligands.
;
_journal_issue 1
_journal_name_full 'Dalton transactions (Cambridge, England : 2003)'
_journal_page_first 83
_journal_page_last 95
_journal_paper_doi 10.1039/c7dt04044j
_journal_volume 47
_journal_year 2017
_chemical_formula_sum 'C54 H63 P Pd Sn'
_chemical_formula_weight 968.10
_space_group_crystal_system monoclinic
_space_group_IT_number 14
_space_group_name_Hall '-P 2yn'
_space_group_name_H-M_alt 'P 1 21/n 1'
_symmetry_space_group_name_Hall '-P 2yn'
_symmetry_space_group_name_H-M 'P 1 21/n 1'
_atom_sites_solution_hydrogens geom
_audit_creation_method SHELXL-2014
_audit_update_record
;
2017-09-20 deposited with the CCDC.
2017-12-01 downloaded from the CCDC.
;
_cell_angle_alpha 90
_cell_angle_beta 96.1220(10)
_cell_angle_gamma 90
_cell_formula_units_Z 4
_cell_length_a 11.8542(3)
_cell_length_b 29.1032(7)
_cell_length_c 13.0527(3)
_cell_measurement_reflns_used 9987
_cell_measurement_temperature 100(2)
_cell_measurement_theta_max 27.08
_cell_measurement_theta_min 2.72
_cell_volume 4477.44(19)
_computing_cell_refinement 'Bruker SAINT'
_computing_data_collection 'Bruker APEX2'
_computing_data_reduction 'Bruker SAINT'
_computing_molecular_graphics 'Bruker SHELXTL'
_computing_publication_material 'Bruker SHELXTL'
_computing_structure_refinement 'SHELXL-2014 (Sheldrick, 2014)'
_computing_structure_solution 'SHELXS-97 (Sheldrick, 2008)'
_diffrn_ambient_temperature 100(2)
_diffrn_detector_area_resol_mean 8.3333
_diffrn_measured_fraction_theta_full 0.999
_diffrn_measured_fraction_theta_max 0.998
_diffrn_measurement_device_type 'Bruker APEX-II CCD'
_diffrn_measurement_method '\f and \w scans'
_diffrn_radiation_source 'sealed tube'
_diffrn_radiation_type MoK\a
_diffrn_radiation_wavelength 0.71073
_diffrn_reflns_av_R_equivalents 0.0368
_diffrn_reflns_av_unetI/netI 0.0369
_diffrn_reflns_Laue_measured_fraction_full 0.999
_diffrn_reflns_Laue_measured_fraction_max 0.998
_diffrn_reflns_limit_h_max 15
_diffrn_reflns_limit_h_min -15
_diffrn_reflns_limit_k_max 37
_diffrn_reflns_limit_k_min -31
_diffrn_reflns_limit_l_max 16
_diffrn_reflns_limit_l_min -16
_diffrn_reflns_number 39321
_diffrn_reflns_point_group_measured_fraction_full 0.999
_diffrn_reflns_point_group_measured_fraction_max 0.998
_diffrn_reflns_theta_full 25.242
_diffrn_reflns_theta_max 27.109
_diffrn_reflns_theta_min 2.455
_exptl_absorpt_coefficient_mu 1.031
_exptl_absorpt_correction_T_max 1.0000
_exptl_absorpt_correction_T_min 0.8663
_exptl_absorpt_correction_type numerical
_exptl_absorpt_process_details 'SADABS V2008/1 (Bruker AXS)'
_exptl_crystal_colour red
_exptl_crystal_density_diffrn 1.436
_exptl_crystal_description block
_exptl_crystal_F_000 1992
_exptl_crystal_size_max 0.217
_exptl_crystal_size_mid 0.138
_exptl_crystal_size_min 0.080
_refine_diff_density_max 0.733
_refine_diff_density_min -0.902
_refine_diff_density_rms 0.087
_refine_ls_extinction_method none
_refine_ls_goodness_of_fit_ref 1.043
_refine_ls_hydrogen_treatment constr
_refine_ls_matrix_type full
_refine_ls_number_parameters 526
_refine_ls_number_reflns 9866
_refine_ls_number_restraints 0
_refine_ls_restrained_S_all 1.043
_refine_ls_R_factor_all 0.0469
_refine_ls_R_factor_gt 0.0292
_refine_ls_shift/su_max 0.004
_refine_ls_shift/su_mean 0.000
_refine_ls_structure_factor_coef Fsqd
_refine_ls_weighting_details 'w=1/[\s^2^(Fo^2^)+(0.0253P)^2^+3.2936P] where P=(Fo^2^+2Fc^2^)/3'
_refine_ls_weighting_scheme calc
_refine_ls_wR_factor_gt 0.0574
_refine_ls_wR_factor_ref 0.0625
_reflns_Friedel_coverage 0.000
_reflns_number_gt 7991
_reflns_number_total 9866
_reflns_threshold_expression 'I > 2\s(I)'
_cod_data_source_file c7dt04044j2.cif
_cod_data_source_block KK200_0m
_cod_depositor_comments 'Adding full bibliography for 7045009--7045016.cif.'
_cod_database_code 7045011
_shelx_space_group_comment
;
The symmetry employed for this shelxl refinement is uniquely defined
by the following loop, which should always be used as a source of
symmetry information in preference to the above space-group names.
They are only intended as comments.
;
_shelx_estimated_absorpt_t_min 0.807
_shelx_estimated_absorpt_t_max 0.922
_shelxl_version_number 2014-3

loop_
_space_group_symop_operation_xyz
'x, y, z'
'-x+1/2, y+1/2, -z+1/2'
'-x, -y, -z'
'x-1/2, -y-1/2, z-1/2'

loop_
_atom_site_label
_atom_site_type_symbol
_atom_site_fract_x
_atom_site_fract_y
_atom_site_fract_z
_atom_site_U_iso_or_equiv
_atom_site_adp_type
_atom_site_occupancy
_atom_site_site_symmetry_order
_atom_site_calc_flag
_atom_site_refinement_flags_posn
_atom_site_refinement_flags_adp
Sn1 Sn 0.11983(2) 0.85041(2) 0.14197(2) 0.01418(5) Uani 1 1 d . .
Pd1 Pd 0.22208(2) 0.81784(2) 0.31538(2) 0.01561(5) Uani 1 1 d . .
P1 P 0.19977(5) 0.88811(2) 0.37680(5) 0.01462(13) Uani 1 1 d . .
C1 C 0.1660(2) 0.92296(8) 0.17895(19) 0.0163(5) Uani 1 1 d . .
C2 C 0.1965(2) 0.93481(8) 0.2825(2) 0.0164(5) Uani 1 1 d . .
C3 C 0.2170(2) 0.98068(9) 0.3118(2) 0.0192(5) Uani 1 1 d . .
H3 H 0.2378 0.9881 0.3822 0.023 Uiso 1 1 calc R U
C4 C 0.2069(2) 1.01502(9) 0.2387(2) 0.0221(6) Uani 1 1 d . .
H4 H 0.2228 1.0460 0.2582 0.026 Uiso 1 1 calc R U
C5 C 0.1736(2) 1.00421(9) 0.1364(2) 0.0232(6) Uani 1 1 d . .
H5 H 0.1651 1.0279 0.0862 0.028 Uiso 1 1 calc R U
C6 C 0.1528(2) 0.95914(9) 0.1073(2) 0.0208(6) Uani 1 1 d . .
H6 H 0.1290 0.9524 0.0371 0.025 Uiso 1 1 calc R U
C7 C 0.0690(2) 0.89691(8) 0.43758(19) 0.0161(5) Uani 1 1 d . .
C8 C 0.0534(2) 0.93433(8) 0.5015(2) 0.0186(5) Uani 1 1 d . .
H8 H 0.1128 0.9560 0.5161 0.022 Uiso 1 1 calc R U
C9 C -0.0480(2) 0.94008(9) 0.5438(2) 0.0207(6) Uani 1 1 d . .
H9 H -0.0576 0.9656 0.5875 0.025 Uiso 1 1 calc R U
C10 C -0.1351(2) 0.90885(9) 0.5226(2) 0.0224(6) Uani 1 1 d . .
H10 H -0.2046 0.9128 0.5516 0.027 Uiso 1 1 calc R U
C11 C -0.1207(2) 0.87166(9) 0.4587(2) 0.0229(6) Uani 1 1 d . .
H11 H -0.1807 0.8503 0.4435 0.027 Uiso 1 1 calc R U
C12 C -0.0195(2) 0.86564(9) 0.4172(2) 0.0199(6) Uani 1 1 d . .
H12 H -0.0101 0.8399 0.3742 0.024 Uiso 1 1 calc R U
C13 C 0.2174(2) 0.74176(8) 0.24057(19) 0.0133(5) Uani 1 1 d . .
C14 C 0.3140(2) 0.76666(8) 0.21338(18) 0.0117(5) Uani 1 1 d . .
C15 C 0.31953(19) 0.78124(8) 0.10263(18) 0.0117(5) Uani 1 1 d . .
C16 C 0.38244(19) 0.75409(8) 0.04101(18) 0.0131(5) Uani 1 1 d . .
H16 H 0.4185 0.7270 0.0686 0.016 Uiso 1 1 calc R U
C17 C 0.3924(2) 0.76651(8) -0.06003(19) 0.0147(5) Uani 1 1 d . .
H17 H 0.4327 0.7474 -0.1026 0.018 Uiso 1 1 calc R U
C18 C 0.3432(2) 0.80716(8) -0.09872(19) 0.0133(5) Uani 1 1 d . .
H18 H 0.3514 0.8160 -0.1676 0.016 Uiso 1 1 calc R U
C19 C 0.28186(19) 0.83513(8) -0.03743(18) 0.0119(5) Uani 1 1 d . .
C20 C 0.2466(2) 0.88161(8) -0.07973(18) 0.0136(5) Uani 1 1 d . .
C21 C 0.3268(2) 0.91761(8) -0.06583(19) 0.0162(5) Uani 1 1 d . .
C22 C 0.3012(2) 0.95992(8) -0.1126(2) 0.0182(5) Uani 1 1 d . .
H22 H 0.3551 0.9841 -0.1024 0.022 Uiso 1 1 calc R U
C23 C 0.1998(2) 0.96808(8) -0.1735(2) 0.0187(5) Uani 1 1 d . .
C24 C 0.1760(2) 1.01375(9) -0.2291(2) 0.0250(6) Uani 1 1 d . .
H24 H 0.1010 1.0110 -0.2716 0.030 Uiso 1 1 calc R U
C25 C 0.2652(3) 1.02379(10) -0.3025(2) 0.0325(7) Uani 1 1 d . .
H25A H 0.2642 0.9993 -0.3541 0.049 Uiso 1 1 calc R U
H25B H 0.3404 1.0253 -0.2635 0.049 Uiso 1 1 calc R U
H25C H 0.2481 1.0532 -0.3372 0.049 Uiso 1 1 calc R U
C26 C 0.1672(3) 1.05321(9) -0.1534(2) 0.0318(7) Uani 1 1 d . .
H26A H 0.1469 1.0815 -0.1917 0.048 Uiso 1 1 calc R U
H26B H 0.2403 1.0573 -0.1118 0.048 Uiso 1 1 calc R U
H26C H 0.1087 1.0461 -0.1082 0.048 Uiso 1 1 calc R U
C27 C 0.1209(2) 0.93275(8) -0.1840(2) 0.0172(5) Uani 1 1 d . .
H27 H 0.0503 0.9380 -0.2239 0.021 Uiso 1 1 calc R U
C28 C 0.1415(2) 0.88964(8) -0.13795(18) 0.0142(5) Uani 1 1 d . .
C29 C 0.0529(2) 0.85213(8) -0.15759(19) 0.0150(5) Uani 1 1 d . .
H29 H 0.0732 0.8266 -0.1078 0.018 Uiso 1 1 calc R U
C30 C 0.0547(2) 0.83318(9) -0.2670(2) 0.0241(6) Uani 1 1 d . .
H30A H 0.0338 0.8576 -0.3171 0.036 Uiso 1 1 calc R U
H30B H 0.0004 0.8078 -0.2779 0.036 Uiso 1 1 calc R U
H30C H 0.1310 0.8220 -0.2758 0.036 Uiso 1 1 calc R U
C31 C -0.0657(2) 0.86885(9) -0.1418(2) 0.0267(6) Uani 1 1 d . .
H31A H -0.0894 0.8925 -0.1930 0.040 Uiso 1 1 calc R U
H31B H -0.0652 0.8818 -0.0724 0.040 Uiso 1 1 calc R U
H31C H -0.1189 0.8430 -0.1497 0.040 Uiso 1 1 calc R U
C32 C 0.4413(2) 0.91115(8) -0.0021(2) 0.0192(5) Uani 1 1 d . .
H32 H 0.4422 0.8796 0.0281 0.023 Uiso 1 1 calc R U
C33 C 0.5389(2) 0.91390(9) -0.0703(2) 0.0247(6) Uani 1 1 d . .
H33A H 0.5299 0.8896 -0.1226 0.037 Uiso 1 1 calc R U
H33B H 0.6114 0.9099 -0.0276 0.037 Uiso 1 1 calc R U
H33C H 0.5376 0.9439 -0.1043 0.037 Uiso 1 1 calc R U
C34 C 0.4567(2) 0.94515(9) 0.0871(2) 0.0221(6) Uani 1 1 d . .
H34A H 0.4559 0.9766 0.0600 0.033 Uiso 1 1 calc R U
H34B H 0.5294 0.9393 0.1282 0.033 Uiso 1 1 calc R U
H34C H 0.3948 0.9414 0.1305 0.033 Uiso 1 1 calc R U
C35 C 0.26525(19) 0.82167(8) 0.06394(18) 0.0115(5) Uani 1 1 d . .
C36 C 0.4066(2) 0.77447(8) 0.29015(19) 0.0129(5) Uani 1 1 d . .
C37 C 0.5148(2) 0.79784(8) 0.26308(19) 0.0147(5) Uani 1 1 d . .
H37 H 0.5274 0.7879 0.1919 0.018 Uiso 1 1 calc R U
C38 C 0.5024(2) 0.85001(9) 0.2612(2) 0.0251(6) Uani 1 1 d . .
H38A H 0.5706 0.8639 0.2381 0.038 Uiso 1 1 calc R U
H38B H 0.4924 0.8611 0.3306 0.038 Uiso 1 1 calc R U
H38C H 0.4360 0.8586 0.2137 0.038 Uiso 1 1 calc R U
C39 C 0.6204(2) 0.78447(9) 0.3343(2) 0.0200(5) Uani 1 1 d . .
H39A H 0.6254 0.7509 0.3392 0.030 Uiso 1 1 calc R U
H39B H 0.6154 0.7974 0.4030 0.030 Uiso 1 1 calc R U
H39C H 0.6881 0.7965 0.3065 0.030 Uiso 1 1 calc R U
C40 C 0.3966(2) 0.75989(8) 0.39139(19) 0.0143(5) Uani 1 1 d . .
H40 H 0.4585 0.7650 0.4426 0.017 Uiso 1 1 calc R U
C41 C 0.2994(2) 0.73815(8) 0.42034(18) 0.0136(5) Uani 1 1 d . .
C42 C 0.2116(2) 0.72935(8) 0.34391(19) 0.0142(5) Uani 1 1 d . .
H42 H 0.1452 0.7144 0.3620 0.017 Uiso 1 1 calc R U
C43 C 0.2919(2) 0.72484(8) 0.53222(19) 0.0170(5) Uani 1 1 d . .
H43 H 0.3710 0.7221 0.5670 0.020 Uiso 1 1 calc R U
C44 C 0.2318(2) 0.67917(9) 0.5451(2) 0.0242(6) Uani 1 1 d . .
H44A H 0.1516 0.6821 0.5186 0.036 Uiso 1 1 calc R U
H44B H 0.2378 0.6710 0.6183 0.036 Uiso 1 1 calc R U
H44C H 0.2673 0.6552 0.5068 0.036 Uiso 1 1 calc R U
C45 C 0.2318(2) 0.76316(9) 0.5861(2) 0.0222(6) Uani 1 1 d . .
H45A H 0.2698 0.7925 0.5767 0.033 Uiso 1 1 calc R U
H45B H 0.2346 0.7563 0.6598 0.033 Uiso 1 1 calc R U
H45C H 0.1525 0.7651 0.5562 0.033 Uiso 1 1 calc R U
C46 C 0.1315(2) 0.72222(8) 0.15753(19) 0.0150(5) Uani 1 1 d . .
H46 H 0.1269 0.7430 0.0963 0.018 Uiso 1 1 calc R U
C47 C 0.1758(2) 0.67527(9) 0.1263(2) 0.0222(6) Uani 1 1 d . .
H47A H 0.1230 0.6621 0.0711 0.033 Uiso 1 1 calc R U
H47B H 0.1819 0.6546 0.1860 0.033 Uiso 1 1 calc R U
H47C H 0.2506 0.6791 0.1019 0.033 Uiso 1 1 calc R U
C48 C 0.0128(2) 0.71667(10) 0.1907(2) 0.0221(6) Uani 1 1 d . .
H48A H -0.0144 0.7465 0.2129 0.033 Uiso 1 1 calc R U
H48B H 0.0152 0.6948 0.2479 0.033 Uiso 1 1 calc R U
H48C H -0.0386 0.7052 0.1325 0.033 Uiso 1 1 calc R U
C49 C 0.3110(2) 0.90479(8) 0.4783(2) 0.0177(5) Uani 1 1 d . .
C50 C 0.3014(2) 0.89361(9) 0.5808(2) 0.0212(6) Uani 1 1 d . .
H50 H 0.2357 0.8781 0.5983 0.025 Uiso 1 1 calc R U
C51 C 0.3866(2) 0.90491(9) 0.6574(2) 0.0258(6) Uani 1 1 d . .
H51 H 0.3784 0.8975 0.7271 0.031 Uiso 1 1 calc R U
C52 C 0.4837(2) 0.92699(10) 0.6330(2) 0.0284(7) Uani 1 1 d . .
H52 H 0.5421 0.9347 0.6859 0.034 Uiso 1 1 calc R U
C53 C 0.4955(2) 0.93784(9) 0.5317(2) 0.0260(6) Uani 1 1 d . .
H53 H 0.5623 0.9528 0.5148 0.031 Uiso 1 1 calc R U
C54 C 0.4095(2) 0.92684(9) 0.4542(2) 0.0205(6) Uani 1 1 d . .
H54 H 0.4180 0.9344 0.3846 0.025 Uiso 1 1 calc R U

loop_
_atom_site_aniso_label
_atom_site_aniso_U_11
_atom_site_aniso_U_22
_atom_site_aniso_U_33
_atom_site_aniso_U_23
_atom_site_aniso_U_13
_atom_site_aniso_U_12
Sn1 0.01641(9) 0.01216(8) 0.01385(9) -0.00037(7) 0.00103(6) 0.00227(7)
Pd1 0.02350(11) 0.01063(9) 0.01270(10) -0.00031(8) 0.00198(8) 0.00300(7)
P1 0.0194(3) 0.0108(3) 0.0138(3) -0.0009(3) 0.0024(3) 0.0012(2)
C1 0.0170(12) 0.0144(12) 0.0183(13) -0.0005(10) 0.0052(10) 0.0033(10)
C2 0.0168(13) 0.0139(12) 0.0190(13) 0.0016(10) 0.0044(10) 0.0032(9)
C3 0.0214(13) 0.0158(12) 0.0205(13) -0.0022(11) 0.0034(11) 0.0010(10)
C4 0.0260(14) 0.0119(12) 0.0285(15) -0.0008(11) 0.0044(12) 0.0011(10)
C5 0.0297(15) 0.0152(13) 0.0254(15) 0.0054(11) 0.0058(12) 0.0067(11)
C6 0.0262(14) 0.0189(13) 0.0178(13) 0.0012(11) 0.0041(11) 0.0069(11)
C7 0.0206(13) 0.0139(12) 0.0137(12) 0.0028(10) 0.0013(10) 0.0037(10)
C8 0.0228(13) 0.0140(12) 0.0189(13) 0.0011(11) 0.0011(11) 0.0008(10)
C9 0.0272(15) 0.0176(13) 0.0175(13) -0.0005(11) 0.0029(11) 0.0071(11)
C10 0.0195(13) 0.0275(15) 0.0209(14) 0.0039(12) 0.0052(11) 0.0059(11)
C11 0.0231(14) 0.0247(14) 0.0208(14) 0.0031(12) 0.0018(11) -0.0038(11)
C12 0.0250(14) 0.0172(12) 0.0174(13) -0.0010(11) 0.0019(11) -0.0016(10)
C13 0.0146(12) 0.0099(11) 0.0155(12) -0.0004(10) 0.0024(10) 0.0023(9)
C14 0.0160(12) 0.0078(11) 0.0115(11) 0.0013(9) 0.0019(9) 0.0033(9)
C15 0.0123(11) 0.0117(11) 0.0107(11) -0.0013(9) -0.0011(9) -0.0032(9)
C16 0.0147(12) 0.0096(11) 0.0144(12) 0.0010(10) -0.0005(10) 0.0007(9)
C17 0.0143(12) 0.0141(12) 0.0159(12) -0.0023(10) 0.0026(10) 0.0010(9)
C18 0.0151(12) 0.0136(12) 0.0112(12) 0.0016(10) 0.0005(9) -0.0021(9)
C19 0.0123(11) 0.0086(11) 0.0143(12) -0.0001(9) -0.0011(9) -0.0025(9)
C20 0.0190(12) 0.0107(11) 0.0112(12) -0.0003(10) 0.0021(10) 0.0002(9)
C21 0.0195(13) 0.0150(12) 0.0136(12) 0.0018(10) -0.0011(10) -0.0019(10)
C22 0.0229(13) 0.0098(11) 0.0209(14) 0.0016(10) -0.0021(11) -0.0040(10)
C23 0.0257(14) 0.0122(12) 0.0175(13) 0.0028(10) -0.0018(11) -0.0006(10)
C24 0.0284(15) 0.0130(13) 0.0304(16) 0.0081(12) -0.0116(12) -0.0046(11)
C25 0.0467(19) 0.0231(15) 0.0254(16) 0.0113(13) -0.0073(14) -0.0060(13)
C26 0.0354(17) 0.0164(14) 0.0414(19) 0.0040(13) -0.0069(14) 0.0018(12)
C27 0.0181(13) 0.0136(12) 0.0184(13) 0.0017(10) -0.0043(10) 0.0009(10)
C28 0.0180(12) 0.0113(12) 0.0130(12) -0.0014(10) 0.0006(10) 0.0003(9)
C29 0.0157(12) 0.0109(11) 0.0174(12) 0.0020(10) -0.0027(10) 0.0000(9)
C30 0.0337(16) 0.0186(13) 0.0187(14) -0.0005(11) -0.0029(12) -0.0072(11)
C31 0.0200(14) 0.0175(13) 0.0423(18) 0.0033(13) 0.0021(13) -0.0020(11)
C32 0.0204(13) 0.0129(12) 0.0229(14) 0.0065(11) -0.0048(11) -0.0030(10)
C33 0.0195(14) 0.0204(14) 0.0326(16) 0.0013(12) -0.0042(12) 0.0002(11)
C34 0.0237(14) 0.0207(14) 0.0205(14) 0.0042(11) -0.0044(11) -0.0057(11)
C35 0.0104(11) 0.0112(11) 0.0124(12) -0.0019(9) -0.0010(9) -0.0011(9)
C36 0.0154(12) 0.0075(11) 0.0158(12) 0.0002(9) 0.0018(10) 0.0030(9)
C37 0.0172(12) 0.0136(12) 0.0132(12) 0.0002(10) 0.0011(10) -0.0006(9)
C38 0.0213(14) 0.0182(13) 0.0362(16) 0.0064(13) 0.0041(12) -0.0013(11)
C39 0.0181(13) 0.0216(13) 0.0199(13) 0.0014(11) 0.0005(11) -0.0028(10)
C40 0.0186(12) 0.0105(11) 0.0129(12) -0.0018(10) -0.0025(10) 0.0029(9)
C41 0.0206(13) 0.0087(11) 0.0117(12) 0.0005(9) 0.0023(10) 0.0050(9)
C42 0.0154(12) 0.0106(11) 0.0168(13) 0.0000(10) 0.0036(10) 0.0003(9)
C43 0.0224(13) 0.0172(13) 0.0116(12) 0.0008(10) 0.0022(10) -0.0001(10)
C44 0.0362(16) 0.0214(14) 0.0156(13) 0.0035(11) 0.0061(12) -0.0044(12)
C45 0.0257(14) 0.0246(14) 0.0169(13) -0.0016(11) 0.0048(11) -0.0007(11)
C46 0.0175(12) 0.0153(12) 0.0120(12) 0.0021(10) 0.0007(10) -0.0037(10)
C47 0.0278(15) 0.0181(13) 0.0205(14) -0.0035(11) 0.0016(12) -0.0051(11)
C48 0.0178(13) 0.0297(15) 0.0185(14) 0.0017(12) 0.0005(11) -0.0031(11)
C49 0.0213(13) 0.0110(12) 0.0203(13) -0.0033(10) 0.0002(11) 0.0046(10)
C50 0.0273(14) 0.0154(13) 0.0206(14) 0.0005(11) 0.0021(11) 0.0038(11)
C51 0.0338(16) 0.0229(14) 0.0199(14) -0.0021(12) -0.0010(12) 0.0071(12)
C52 0.0297(16) 0.0259(15) 0.0271(16) -0.0065(13) -0.0089(13) 0.0057(12)
C53 0.0217(14) 0.0186(14) 0.0366(17) -0.0041(13) -0.0017(12) 0.0016(11)
C54 0.0229(14) 0.0152(13) 0.0234(14) 0.0000(11) 0.0026(11) 0.0018(10)

loop_
_atom_type_symbol
_atom_type_description
_atom_type_scat_dispersion_real
_atom_type_scat_dispersion_imag
_atom_type_scat_source
C C 0.0033 0.0016 'International Tables Vol C Tables 4.2.6.8 and 6.1.1.4'
H H 0.0000 0.0000 'International Tables Vol C Tables 4.2.6.8 and 6.1.1.4'
P P 0.1023 0.0942 'International Tables Vol C Tables 4.2.6.8 and 6.1.1.4'
Pd Pd -0.9988 1.0072 'International Tables Vol C Tables 4.2.6.8 and 6.1.1.4'
Sn Sn -0.6537 1.4246 'International Tables Vol C Tables 4.2.6.8 and 6.1.1.4'

loop_
_geom_angle_atom_site_label_1
_geom_angle_atom_site_label_2
_geom_angle_atom_site_label_3
_geom_angle
C1 Sn1 C35 105.57(9)
C1 Sn1 Pd1 94.32(7)
C35 Sn1 Pd1 87.17(6)
P1 Pd1 C14 150.52(6)
P1 Pd1 C13 171.76(6)
C14 Pd1 C13 34.93(8)
P1 Pd1 C36 129.21(6)
C14 Pd1 C36 33.21(8)
C13 Pd1 C36 58.86(8)
P1 Pd1 C42 148.00(6)
C14 Pd1 C42 59.02(8)
C13 Pd1 C42 32.20(8)
C36 Pd1 C42 65.71(7)
P1 Pd1 Sn1 85.244(18)
C14 Pd1 Sn1 86.53(6)
C13 Pd1 Sn1 89.65(6)
C36 Pd1 Sn1 112.73(5)
C42 Pd1 Sn1 117.04(5)
C2 P1 C49 104.55(12)
C2 P1 C7 103.24(11)
C49 P1 C7 103.09(12)
C2 P1 Pd1 115.80(8)
C49 P1 Pd1 113.61(8)
C7 P1 Pd1 115.05(8)
C2 C1 C6 117.1(2)
C2 C1 Sn1 118.35(17)
C6 C1 Sn1 124.06(19)
C3 C2 C1 121.0(2)
C3 C2 P1 122.2(2)
C1 C2 P1 116.70(18)
C4 C3 C2 120.1(2)
C4 C3 H3 120.0
C2 C3 H3 120.0
C3 C4 C5 119.8(2)
C3 C4 H4 120.1
C5 C4 H4 120.1
C6 C5 C4 120.3(2)
C6 C5 H5 119.8
C4 C5 H5 119.8
C5 C6 C1 121.6(3)
C5 C6 H6 119.2
C1 C6 H6 119.2
C12 C7 C8 118.6(2)
C12 C7 P1 118.72(19)
C8 C7 P1 122.65(19)
C9 C8 C7 120.5(2)
C9 C8 H8 119.7
C7 C8 H8 119.7
C10 C9 C8 120.1(2)
C10 C9 H9 119.9
C8 C9 H9 119.9
C9 C10 C11 119.8(2)
C9 C10 H10 120.1
C11 C10 H10 120.1
C12 C11 C10 120.2(3)
C12 C11 H11 119.9
C10 C11 H11 119.9
C11 C12 C7 120.7(2)
C11 C12 H12 119.6
C7 C12 H12 119.6
C42 C13 C14 119.4(2)
C42 C13 C46 119.4(2)
C14 C13 C46 120.4(2)
C42 C13 Pd1 81.32(14)
C14 C13 Pd1 69.64(13)
C46 C13 Pd1 128.06(16)
C36 C14 C13 118.9(2)
C36 C14 C15 121.2(2)
C13 C14 C15 119.7(2)
C36 C14 Pd1 82.48(14)
C13 C14 Pd1 75.43(13)
C15 C14 Pd1 115.75(15)
C16 C15 C35 121.1(2)
C16 C15 C14 118.1(2)
C35 C15 C14 120.8(2)
C17 C16 C15 120.4(2)
C17 C16 H16 119.8
C15 C16 H16 119.8
C16 C17 C18 119.5(2)
C16 C17 H17 120.2
C18 C17 H17 120.2
C17 C18 C19 120.8(2)
C17 C18 H18 119.6
C19 C18 H18 119.6
C18 C19 C35 120.4(2)
C18 C19 C20 117.1(2)
C35 C19 C20 122.1(2)
C28 C20 C21 119.4(2)
C28 C20 C19 122.9(2)
C21 C20 C19 117.5(2)
C22 C21 C20 119.1(2)
C22 C21 C32 119.2(2)
C20 C21 C32 121.7(2)
C23 C22 C21 122.5(2)
C23 C22 H22 118.8
C21 C22 H22 118.8
C27 C23 C22 117.6(2)
C27 C23 C24 120.7(2)
C22 C23 C24 121.7(2)
C26 C24 C23 111.7(2)
C26 C24 C25 111.2(2)
C23 C24 C25 111.1(2)
C26 C24 H24 107.5
C23 C24 H24 107.5
C25 C24 H24 107.5
C24 C25 H25A 109.5
C24 C25 H25B 109.5
H25A C25 H25B 109.5
C24 C25 H25C 109.5
H25A C25 H25C 109.5
H25B C25 H25C 109.5
C24 C26 H26A 109.5
C24 C26 H26B 109.5
H26A C26 H26B 109.5
C24 C26 H26C 109.5
H26A C26 H26C 109.5
H26B C26 H26C 109.5
C23 C27 C28 122.4(2)
C23 C27 H27 118.8
C28 C27 H27 118.8
C27 C28 C20 118.9(2)
C27 C28 C29 119.1(2)
C20 C28 C29 121.9(2)
C28 C29 C31 112.3(2)
C28 C29 C30 109.8(2)
C31 C29 C30 110.2(2)
C28 C29 H29 108.1
C31 C29 H29 108.1
C30 C29 H29 108.1
C29 C30 H30A 109.5
C29 C30 H30B 109.5
H30A C30 H30B 109.5
C29 C30 H30C 109.5
H30A C30 H30C 109.5
H30B C30 H30C 109.5
C29 C31 H31A 109.5
C29 C31 H31B 109.5
H31A C31 H31B 109.5
C29 C31 H31C 109.5
H31A C31 H31C 109.5
H31B C31 H31C 109.5
C34 C32 C21 111.3(2)
C34 C32 C33 111.9(2)
C21 C32 C33 111.0(2)
C34 C32 H32 107.4
C21 C32 H32 107.4
C33 C32 H32 107.4
C32 C33 H33A 109.5
C32 C33 H33B 109.5
H33A C33 H33B 109.5
C32 C33 H33C 109.5
H33A C33 H33C 109.5
H33B C33 H33C 109.5
C32 C34 H34A 109.5
C32 C34 H34B 109.5
H34A C34 H34B 109.5
C32 C34 H34C 109.5
H34A C34 H34C 109.5
H34B C34 H34C 109.5
C15 C35 C19 117.6(2)
C15 C35 Sn1 119.34(17)
C19 C35 Sn1 120.63(16)
C40 C36 C14 118.5(2)
C40 C36 C37 120.7(2)
C14 C36 C37 120.8(2)
C40 C36 Pd1 82.50(14)
C14 C36 Pd1 64.31(12)
C37 C36 Pd1 123.85(15)
C38 C37 C36 111.4(2)
C38 C37 C39 109.6(2)
C36 C37 C39 113.6(2)
C38 C37 H37 107.3
C36 C37 H37 107.3
C39 C37 H37 107.3
C37 C38 H38A 109.5
C37 C38 H38B 109.5
H38A C38 H38B 109.5
C37 C38 H38C 109.5
H38A C38 H38C 109.5
H38B C38 H38C 109.5
C37 C39 H39A 109.5
C37 C39 H39B 109.5
H39A C39 H39B 109.5
C37 C39 H39C 109.5
H39A C39 H39C 109.5
H39B C39 H39C 109.5
C41 C40 C36 123.0(2)
C41 C40 H40 118.5
C36 C40 H40 118.5
C42 C41 C40 117.7(2)
C42 C41 C43 121.8(2)
C40 C41 C43 120.5(2)
C41 C42 C13 122.2(2)
C41 C42 Pd1 82.91(14)
C13 C42 Pd1 66.48(13)
C41 C42 H42 118.9
C13 C42 H42 118.9
Pd1 C42 H42 122.7
C41 C43 C44 113.8(2)
C41 C43 C45 109.4(2)
C44 C43 C45 109.7(2)
C41 C43 H43 107.9
C44 C43 H43 107.9
C45 C43 H43 107.9
C43 C44 H44A 109.5
C43 C44 H44B 109.5
H44A C44 H44B 109.5
C43 C44 H44C 109.5
H44A C44 H44C 109.5
H44B C44 H44C 109.5
C43 C45 H45A 109.5
C43 C45 H45B 109.5
H45A C45 H45B 109.5
C43 C45 H45C 109.5
H45A C45 H45C 109.5
H45B C45 H45C 109.5
C13 C46 C48 114.0(2)
C13 C46 C47 107.5(2)
C48 C46 C47 109.5(2)
C13 C46 H46 108.6
C48 C46 H46 108.6
C47 C46 H46 108.6
C46 C47 H47A 109.5
C46 C47 H47B 109.5
H47A C47 H47B 109.5
C46 C47 H47C 109.5
H47A C47 H47C 109.5
H47B C47 H47C 109.5
C46 C48 H48A 109.5
C46 C48 H48B 109.5
H48A C48 H48B 109.5
C46 C48 H48C 109.5
H48A C48 H48C 109.5
H48B C48 H48C 109.5
C50 C49 C54 118.6(2)
C50 C49 P1 120.4(2)
C54 C49 P1 120.8(2)
C51 C50 C49 120.7(3)
C51 C50 H50 119.6
C49 C50 H50 119.6
C50 C51 C52 120.3(3)
C50 C51 H51 119.8
C52 C51 H51 119.8
C53 C52 C51 119.8(3)
C53 C52 H52 120.1
C51 C52 H52 120.1
C52 C53 C54 120.1(3)
C52 C53 H53 120.0
C54 C53 H53 120.0
C53 C54 C49 120.4(3)
C53 C54 H54 119.8
C49 C54 H54 119.8

loop_
_geom_bond_atom_site_label_1
_geom_bond_atom_site_label_2
_geom_bond_distance
Sn1 C1 2.221(2)
Sn1 C35 2.255(2)
Sn1 Pd1 2.6279(3)
Pd1 P1 2.2226(6)
Pd1 C14 2.342(2)
Pd1 C13 2.418(2)
Pd1 C36 2.577(2)
Pd1 C42 2.607(2)
P1 C2 1.831(3)
P1 C49 1.832(3)
P1 C7 1.833(3)
C1 C2 1.405(4)
C1 C6 1.406(4)
C2 C3 1.403(3)
C3 C4 1.379(4)
C3 H3 0.9500
C4 C5 1.387(4)
C4 H4 0.9500
C5 C6 1.381(4)
C5 H5 0.9500
C6 H6 0.9500
C7 C12 1.393(4)
C7 C8 1.396(3)
C8 C9 1.386(4)
C8 H8 0.9500
C9 C10 1.381(4)
C9 H9 0.9500
C10 C11 1.388(4)
C10 H10 0.9500
C11 C12 1.378(4)
C11 H11 0.9500
C12 H12 0.9500
C13 C42 1.405(3)
C13 C14 1.431(3)
C13 C46 1.517(3)
C14 C36 1.424(3)
C14 C15 1.515(3)
C15 C16 1.398(3)
C15 C35 1.408(3)
C16 C17 1.385(3)
C16 H16 0.9500
C17 C18 1.390(3)
C17 H17 0.9500
C18 C19 1.399(3)
C18 H18 0.9500
C19 C35 1.414(3)
C19 C20 1.503(3)
C20 C28 1.407(3)
C20 C21 1.414(3)
C21 C22 1.393(3)
C21 C32 1.526(3)
C22 C23 1.389(4)
C22 H22 0.9500
C23 C27 1.387(3)
C23 C24 1.526(3)
C24 C26 1.526(4)
C24 C25 1.529(4)
C24 H24 1.0000
C25 H25A 0.9800
C25 H25B 0.9800
C25 H25C 0.9800
C26 H26A 0.9800
C26 H26B 0.9800
C26 H26C 0.9800
C27 C28 1.402(3)
C27 H27 0.9500
C28 C29 1.517(3)
C29 C31 1.523(4)
C29 C30 1.533(4)
C29 H29 1.0000
C30 H30A 0.9800
C30 H30B 0.9800
C30 H30C 0.9800
C31 H31A 0.9800
C31 H31B 0.9800
C31 H31C 0.9800
C32 C34 1.525(4)
C32 C33 1.535(4)
C32 H32 1.0000
C33 H33A 0.9800
C33 H33B 0.9800
C33 H33C 0.9800
C34 H34A 0.9800
C34 H34B 0.9800
C34 H34C 0.9800
C36 C40 1.405(3)
C36 C37 1.526(3)
C37 C38 1.525(3)
C37 C39 1.527(3)
C37 H37 1.0000
C38 H38A 0.9800
C38 H38B 0.9800
C38 H38C 0.9800
C39 H39A 0.9800
C39 H39B 0.9800
C39 H39C 0.9800
C40 C41 1.401(3)
C40 H40 0.9500
C41 C42 1.387(3)
C41 C43 1.523(3)
C42 H42 0.9500
C43 C44 1.526(3)
C43 C45 1.534(3)
C43 H43 1.0000
C44 H44A 0.9800
C44 H44B 0.9800
C44 H44C 0.9800
C45 H45A 0.9800
C45 H45B 0.9800
C45 H45C 0.9800
C46 C48 1.523(3)
C46 C47 1.534(3)
C46 H46 1.0000
C47 H47A 0.9800
C47 H47B 0.9800
C47 H47C 0.9800
C48 H48A 0.9800
C48 H48B 0.9800
C48 H48C 0.9800
C49 C50 1.393(4)
C49 C54 1.398(4)
C50 C51 1.383(4)
C50 H50 0.9500
C51 C52 1.385(4)
C51 H51 0.9500
C52 C53 1.382(4)
C52 H52 0.9500
C53 C54 1.395(4)
C53 H53 0.9500
C54 H54 0.9500

loop_
_geom_torsion_atom_site_label_1
_geom_torsion_atom_site_label_2
_geom_torsion_atom_site_label_3
_geom_torsion_atom_site_label_4
_geom_torsion
C6 C1 C2 C3 -2.3(4)
Sn1 C1 C2 C3 -174.40(18)
C6 C1 C2 P1 174.14(18)
Sn1 C1 C2 P1 2.1(3)
C49 P1 C2 C3 -34.7(2)
C7 P1 C2 C3 72.8(2)
Pd1 P1 C2 C3 -160.56(18)
C49 P1 C2 C1 148.84(19)
C7 P1 C2 C1 -103.6(2)
Pd1 P1 C2 C1 23.0(2)
C1 C2 C3 C4 0.2(4)
P1 C2 C3 C4 -176.1(2)
C2 C3 C4 C5 1.7(4)
C3 C4 C5 C6 -1.4(4)
C4 C5 C6 C1 -0.9(4)
C2 C1 C6 C5 2.7(4)
Sn1 C1 C6 C5 174.3(2)
C2 P1 C7 C12 109.5(2)
C49 P1 C7 C12 -141.8(2)
Pd1 P1 C7 C12 -17.6(2)
C2 P1 C7 C8 -68.9(2)
C49 P1 C7 C8 39.8(2)
Pd1 P1 C7 C8 164.02(18)
C12 C7 C8 C9 0.1(4)
P1 C7 C8 C9 178.52(19)
C7 C8 C9 C10 -0.4(4)
C8 C9 C10 C11 0.0(4)
C9 C10 C11 C12 0.5(4)
C10 C11 C12 C7 -0.8(4)
C8 C7 C12 C11 0.4(4)
P1 C7 C12 C11 -178.0(2)
C42 C13 C14 C36 5.9(3)
C46 C13 C14 C36 -164.4(2)
Pd1 C13 C14 C36 72.65(19)
C42 C13 C14 C15 -178.4(2)
C46 C13 C14 C15 11.4(3)
Pd1 C13 C14 C15 -111.6(2)
C42 C13 C14 Pd1 -66.8(2)
C46 C13 C14 Pd1 123.0(2)
C36 C14 C15 C16 77.2(3)
C13 C14 C15 C16 -98.5(3)
Pd1 C14 C15 C16 174.19(16)
C36 C14 C15 C35 -101.2(3)
C13 C14 C15 C35 83.2(3)
Pd1 C14 C15 C35 -4.2(3)
C35 C15 C16 C17 -0.1(3)
C14 C15 C16 C17 -178.5(2)
C15 C16 C17 C18 2.5(3)
C16 C17 C18 C19 -1.3(3)
C17 C18 C19 C35 -2.3(3)
C17 C18 C19 C20 171.1(2)
C18 C19 C20 C28 91.9(3)
C35 C19 C20 C28 -94.8(3)
C18 C19 C20 C21 -83.5(3)
C35 C19 C20 C21 89.9(3)
C28 C20 C21 C22 -1.8(4)
C19 C20 C21 C22 173.8(2)
C28 C20 C21 C32 179.0(2)
C19 C20 C21 C32 -5.4(3)
C20 C21 C22 C23 -0.6(4)
C32 C21 C22 C23 178.6(2)
C21 C22 C23 C27 2.3(4)
C21 C22 C23 C24 -176.5(3)
C27 C23 C24 C26 115.3(3)
C22 C23 C24 C26 -66.0(3)
C27 C23 C24 C25 -119.9(3)
C22 C23 C24 C25 58.8(3)
C22 C23 C27 C28 -1.6(4)
C24 C23 C27 C28 177.1(2)
C23 C27 C28 C20 -0.7(4)
C23 C27 C28 C29 -177.0(2)
C21 C20 C28 C27 2.4(4)
C19 C20 C28 C27 -172.9(2)
C21 C20 C28 C29 178.6(2)
C19 C20 C28 C29 3.3(4)
C27 C28 C29 C31 -48.7(3)
C20 C28 C29 C31 135.1(2)
C27 C28 C29 C30 74.3(3)
C20 C28 C29 C30 -101.9(3)
C22 C21 C32 C34 59.5(3)
C20 C21 C32 C34 -121.3(3)
C22 C21 C32 C33 -65.9(3)
C20 C21 C32 C33 113.3(3)
C16 C15 C35 C19 -3.4(3)
C14 C15 C35 C19 174.9(2)
C16 C15 C35 Sn1 158.98(17)
C14 C15 C35 Sn1 -22.7(3)
C18 C19 C35 C15 4.6(3)
C20 C19 C35 C15 -168.5(2)
C18 C19 C35 Sn1 -157.55(17)
C20 C19 C35 Sn1 29.3(3)
C13 C14 C36 C40 -4.0(3)
C15 C14 C36 C40 -179.6(2)
Pd1 C14 C36 C40 64.8(2)
C13 C14 C36 C37 175.6(2)
C15 C14 C36 C37 0.0(3)
Pd1 C14 C36 C37 -115.6(2)
C13 C14 C36 Pd1 -68.72(19)
C15 C14 C36 Pd1 115.6(2)
C40 C36 C37 C38 -98.0(3)
C14 C36 C37 C38 82.4(3)
Pd1 C36 C37 C38 4.4(3)
C40 C36 C37 C39 26.3(3)
C14 C36 C37 C39 -153.3(2)
Pd1 C36 C37 C39 128.68(19)
C14 C36 C40 C41 -0.2(3)
C37 C36 C40 C41 -179.8(2)
Pd1 C36 C40 C41 55.1(2)
C36 C40 C41 C42 2.4(3)
C36 C40 C41 C43 -177.6(2)
C40 C41 C42 C13 -0.4(3)
C43 C41 C42 C13 179.6(2)
C40 C41 C42 Pd1 -56.8(2)
C43 C41 C42 Pd1 123.2(2)
C14 C13 C42 C41 -3.7(3)
C46 C13 C42 C41 166.6(2)
Pd1 C13 C42 C41 -64.4(2)
C14 C13 C42 Pd1 60.65(19)
C46 C13 C42 Pd1 -129.0(2)
C42 C41 C43 C44 37.4(3)
C40 C41 C43 C44 -142.5(2)
C42 C41 C43 C45 -85.6(3)
C40 C41 C43 C45 94.4(3)
C42 C13 C46 C48 36.3(3)
C14 C13 C46 C48 -153.5(2)
Pd1 C13 C46 C48 -66.5(3)
C42 C13 C46 C47 -85.3(3)
C14 C13 C46 C47 84.9(3)
Pd1 C13 C46 C47 171.93(17)
C2 P1 C49 C50 146.2(2)
C7 P1 C49 C50 38.5(2)
Pd1 P1 C49 C50 -86.6(2)
C2 P1 C49 C54 -37.1(2)
C7 P1 C49 C54 -144.7(2)
Pd1 P1 C49 C54 90.1(2)
C54 C49 C50 C51 1.3(4)
P1 C49 C50 C51 178.1(2)
C49 C50 C51 C52 -1.0(4)
C50 C51 C52 C53 0.1(4)
C51 C52 C53 C54 0.4(4)
C52 C53 C54 C49 0.0(4)
C50 C49 C54 C53 -0.8(4)
P1 C49 C54 C53 -177.57(19)
